data_7237924
loop_
_publ_author_name
'Shi, Dongying'
'Cui, Chao-Jie'
'Hu, Min'
'Ren, A-Hao'
'Song, Lu-Bin'
'Liu, Chun-Sen'
'Du, Miao'

_publ_section_title
;
 A microporous mixed-metal (Na/Cu) mixed-ligand (flexible/rigid)
 metal--organic framework for photocatalytic H2 generation
;
_journal_issue 33
_journal_name_full 'Journal of Materials Chemistry C'
_journal_page_first 10211
_journal_paper_doi 10.1039/C9TC03342D
_journal_volume 7
_journal_year 2019
_chemical_formula_sum 'C6 H8 Cu2 O9'
_chemical_formula_weight 351.20
_space_group_IT_number 14
_space_group_name_Hall '-P 2ybc'
_space_group_name_H-M_alt 'P 1 21/c 1'
_symmetry_cell_setting monoclinic
_symmetry_space_group_name_H-M 'P 1 21/c 1'
_atom_sites_solution_hydrogens geom
_atom_sites_solution_primary direct
_atom_sites_solution_secondary difmap
_audit_creation_method SHELXL-97
_audit_update_record
;
2019-06-05 deposited with the CCDC.	2019-07-23 downloaded from the CCDC.
;
_cell_angle_alpha 90.00
_cell_angle_beta 91.353(2)
_cell_angle_gamma 90.00
_cell_formula_units_Z 4
_cell_length_a 6.91480(10)
_cell_length_b 9.7402(2)
_cell_length_c 14.5052(2)
_cell_measurement_reflns_used 2855
_cell_measurement_temperature 293(2)
_cell_measurement_theta_max 73.3140
_cell_measurement_theta_min 4.5180
_cell_volume 976.68(3)
_computing_cell_refinement 'Bruker SAINT'
_computing_data_collection 'Bruker APEX2'
_computing_data_reduction 'Bruker SAINT'
_computing_molecular_graphics 'Bruker SHELXTL'
_computing_publication_material 'Bruker SHELXTL'
_computing_structure_refinement 'SHELXL-97 (Sheldrick, 2008)'
_computing_structure_solution 'SHELXS-97 (Sheldrick, 2008)'
_diffrn_ambient_temperature 293(2)
_diffrn_measured_fraction_theta_full 0.974
_diffrn_measured_fraction_theta_max 0.974
_diffrn_measurement_device_type 'Bruker APEX-II CCD'
_diffrn_measurement_method '\f and \w scans'
_diffrn_radiation_monochromator graphite
_diffrn_radiation_source 'fine-focus sealed tube'
_diffrn_radiation_type CuK\a
_diffrn_radiation_wavelength 1.54178
_diffrn_reflns_av_R_equivalents 0.0159
_diffrn_reflns_av_sigmaI/netI 0.0195
_diffrn_reflns_limit_h_max 8
_diffrn_reflns_limit_h_min -8
_diffrn_reflns_limit_k_max 11
_diffrn_reflns_limit_k_min -11
_diffrn_reflns_limit_l_max 11
_diffrn_reflns_limit_l_min -17
_diffrn_reflns_number 3717
_diffrn_reflns_theta_full 73.43
_diffrn_reflns_theta_max 73.43
_diffrn_reflns_theta_min 5.47
_exptl_absorpt_coefficient_mu 5.824
_exptl_absorpt_correction_T_max 1.00000
_exptl_absorpt_correction_T_min 0.87606
_exptl_absorpt_correction_type multi-scan
_exptl_absorpt_process_details SADABS
_exptl_crystal_colour green
_exptl_crystal_density_diffrn 2.388
_exptl_crystal_density_method 'not measured'
_exptl_crystal_description block
_exptl_crystal_F_000 696
_exptl_crystal_size_max 0.26
_exptl_crystal_size_mid 0.22
_exptl_crystal_size_min 0.18
_refine_diff_density_max 1.446
_refine_diff_density_min -2.060
_refine_diff_density_rms 0.114
_refine_ls_extinction_coef 0.0028(3)
_refine_ls_extinction_expression Fc^*^=kFc[1+0.001xFc^2^\l^3^/sin(2\q)]^-1/4^
_refine_ls_extinction_method SHELXL
_refine_ls_goodness_of_fit_ref 1.036
_refine_ls_hydrogen_treatment mixed
_refine_ls_matrix_type full
_refine_ls_number_parameters 155
_refine_ls_number_reflns 1918
_refine_ls_number_restraints 6
_refine_ls_restrained_S_all 1.225
_refine_ls_R_factor_all 0.0400
_refine_ls_R_factor_gt 0.0386
_refine_ls_shift/su_max 0.000
_refine_ls_shift/su_mean 0.000
_refine_ls_structure_factor_coef Fsqd
_refine_ls_weighting_details 'calc w=1/[\s^2^(Fo^2^)+(0.0421P)^2^+3.9359P] where P=(Fo^2^+2Fc^2^)/3'
_refine_ls_weighting_scheme calc
_refine_ls_wR_factor_gt 0.0937
_refine_ls_wR_factor_ref 0.0949
_reflns_number_gt 1833
_reflns_number_total 1918
_reflns_threshold_expression >2sigma(I)
_cod_data_source_file c9tc03342d3.cif
_cod_data_source_block 1
_cod_depositor_comments
;
The following automatic conversions were performed:

data item '_symmetry_cell_setting' value 'Monoclinic' was changed to
'monoclinic' in accordance with the
/home/saulius/struct/COD-crude-data/automatic-downloads/DataCite-retrospective/RSC/depositions/lib/dictionaries/cif_core.dic
dictionary named 'cif_core.dic' version 2.4.2 last updated on
2011-04-26.

Automatic conversion script
Id: cif_fix_values 6909 2019-04-08 15:41:33Z antanas 
;
_cod_original_sg_symbol_H-M P2(1)/c
_cod_database_code 7237924

loop_
_symmetry_equiv_pos_as_xyz
'x, y, z'
'-x, y+1/2, -z+1/2'
'-x, -y, -z'
'x, -y-1/2, z-1/2'

loop_
_atom_site_label
_atom_site_type_symbol
_atom_site_fract_x
_atom_site_fract_y
_atom_site_fract_z
_atom_site_U_iso_or_equiv
_atom_site_adp_type
_atom_site_occupancy
_atom_site_symmetry_multiplicity
_atom_site_calc_flag
_atom_site_refinement_flags
Cu1 Cu 0.80269(8) 0.74830(5) 0.83783(4) 0.0147(2) Uani 1 1 d .
Cu2 Cu 0.58884(12) 0.65237(8) 0.64669(4) 0.0393(3) Uani 1 1 d .
O1 O -0.0176(6) 0.5839(4) 0.7673(2) 0.0371(9) Uani 1 1 d .
O2 O 0.0544(4) 0.4180(3) 0.67092(19) 0.0218(6) Uani 1 1 d .
O3 O 0.0608(4) 0.2981(3) 1.04744(18) 0.0192(6) Uani 1 1 d .
O4 O 0.2676(5) 0.1849(4) 0.9630(2) 0.0343(8) Uani 1 1 d .
O5 O 0.6007(5) 0.6217(4) 0.8714(3) 0.0443(10) Uani 1 1 d .
O6 O 0.4233(6) 0.5949(5) 0.7438(2) 0.0506(12) Uani 1 1 d .
O7 O 0.3057(4) 0.3022(3) 0.78185(17) 0.0142(5) Uani 1 1 d .
C1 C 0.1868(5) 0.4012(4) 0.8250(2) 0.0124(7) Uani 1 1 d .
C2 C 0.0681(6) 0.4776(4) 0.7501(3) 0.0171(8) Uani 1 1 d .
C3 C 0.0348(5) 0.3326(4) 0.8863(2) 0.0153(7) Uani 1 1 d .
H3A H -0.0579 0.4011 0.9054 0.018 Uiso 1 1 calc R
H3B H -0.0347 0.2633 0.8508 0.018 Uiso 1 1 calc R
C4 C 0.1269(6) 0.2669(4) 0.9707(3) 0.0162(8) Uani 1 1 d .
C5 C 0.3102(6) 0.5010(4) 0.8827(3) 0.0181(8) Uani 1 1 d .
H5A H 0.2257 0.5668 0.9117 0.022 Uiso 1 1 calc R
H5B H 0.3771 0.4501 0.9313 0.022 Uiso 1 1 calc R
C6 C 0.4569(6) 0.5776(4) 0.8276(3) 0.0188(8) Uani 1 1 d .
O1W O 0.6669(5) 0.4257(4) 0.6298(3) 0.0370(8) Uani 1 1 d D
H1WA H 0.7780 0.4160 0.6358 0.056 Uiso 1 1 d RD
H1WB H 0.6278 0.3800 0.6627 0.056 Uiso 1 1 d RD
O2W O 0.3434(5) 0.6156(4) 0.5628(2) 0.0342(8) Uani 1 1 d D
H2WA H 0.3418 0.6159 0.5014 0.051 Uiso 1 1 d RD
H2WB H 0.2907 0.5544 0.5788 0.051 Uiso 1 1 d RD

loop_
_atom_site_aniso_label
_atom_site_aniso_U_11
_atom_site_aniso_U_22
_atom_site_aniso_U_33
_atom_site_aniso_U_23
_atom_site_aniso_U_13
_atom_site_aniso_U_12
Cu1 0.0163(3) 0.0166(3) 0.0113(3) 0.0030(2) -0.0008(2) -0.0035(2)
Cu2 0.0588(5) 0.0440(5) 0.0156(4) -0.0110(3) 0.0141(3) -0.0371(4)
O1 0.065(2) 0.0289(18) 0.0181(15) 0.0005(13) 0.0049(15) 0.0298(17)
O2 0.0293(15) 0.0226(15) 0.0133(13) -0.0032(11) -0.0055(11) 0.0101(12)
O3 0.0211(13) 0.0253(15) 0.0114(13) 0.0008(11) 0.0020(10) 0.0029(11)
O4 0.049(2) 0.0386(19) 0.0156(14) 0.0086(13) 0.0105(13) 0.0270(16)
O5 0.0348(18) 0.063(3) 0.0350(19) 0.0235(18) -0.0114(15) -0.0319(18)
O6 0.061(2) 0.076(3) 0.0151(16) -0.0030(17) 0.0056(15) -0.052(2)
O7 0.0168(12) 0.0142(13) 0.0117(12) -0.0014(10) 0.0020(9) 0.0026(10)
C1 0.0151(16) 0.0114(16) 0.0107(16) -0.0009(13) 0.0007(13) 0.0001(13)
C2 0.0217(18) 0.0171(19) 0.0127(17) 0.0031(14) 0.0043(14) 0.0033(15)
C3 0.0157(17) 0.0179(18) 0.0122(17) 0.0010(14) 0.0011(13) -0.0017(14)
C4 0.0198(18) 0.0157(18) 0.0131(18) 0.0024(14) 0.0021(14) -0.0013(14)
C5 0.0212(18) 0.0189(19) 0.0142(17) -0.0047(15) 0.0034(14) -0.0086(15)
C6 0.0213(19) 0.0157(18) 0.0196(19) -0.0030(15) 0.0055(15) -0.0040(15)
O1W 0.0303(17) 0.0347(19) 0.046(2) 0.0037(16) -0.0087(15) 0.0004(14)
O2W 0.0292(16) 0.046(2) 0.0272(16) 0.0023(15) -0.0041(13) -0.0042(15)

loop_
_atom_type_symbol
_atom_type_description
_atom_type_scat_dispersion_real
_atom_type_scat_dispersion_imag
_atom_type_scat_source
C C 0.0181 0.0091 'International Tables Vol C Tables 4.2.6.8 and 6.1.1.4'
H H 0.0000 0.0000 'International Tables Vol C Tables 4.2.6.8 and 6.1.1.4'
O O 0.0492 0.0322 'International Tables Vol C Tables 4.2.6.8 and 6.1.1.4'
Cu Cu -1.9646 0.5888 'International Tables Vol C Tables 4.2.6.8 and 6.1.1.4'

loop_
_geom_angle_atom_site_label_1
_geom_angle_atom_site_label_2
_geom_angle_atom_site_label_3
_geom_angle
_geom_angle_site_symmetry_1
_geom_angle_site_symmetry_3
O2 Cu1 O5 159.35(18) 2_656 .
O2 Cu1 O7 84.11(11) 2_656 2_656
O5 Cu1 O7 97.55(13) . 2_656
O2 Cu1 O3 90.93(12) 2_656 3_667
O5 Cu1 O3 88.58(13) . 3_667
O7 Cu1 O3 173.48(11) 2_656 3_667
O2 Cu1 O1 106.61(14) 2_656 1_655
O5 Cu1 O1 94.01(18) . 1_655
O7 Cu1 O1 89.50(11) 2_656 1_655
O3 Cu1 O1 87.85(12) 3_667 1_655
O6 Cu2 O4 169.90(14) . 2_656
O6 Cu2 O7 92.92(13) . 2_656
O4 Cu2 O7 97.15(12) 2_656 2_656
O6 Cu2 O2W 83.53(15) . .
O4 Cu2 O2W 88.54(14) 2_656 .
O7 Cu2 O2W 137.24(14) 2_656 .
O6 Cu2 O1W 86.77(18) . .
O4 Cu2 O1W 86.71(15) 2_656 .
O7 Cu2 O1W 134.62(12) 2_656 .
O2W Cu2 O1W 87.87(14) . .
C2 O1 Cu1 163.2(3) . 1_455
C2 O2 Cu1 114.7(2) . 2_646
C4 O3 Cu1 121.6(3) . 3_667
C4 O4 Cu2 126.2(3) . 2_646
C6 O5 Cu1 131.7(3) . .
C6 O6 Cu2 131.0(3) . .
C1 O7 Cu2 119.6(2) . 2_646
C1 O7 Cu1 111.2(2) . 2_646
Cu2 O7 Cu1 114.15(13) 2_646 2_646
O7 C1 C5 110.6(3) . .
O7 C1 C2 108.8(3) . .
C5 C1 C2 111.2(3) . .
O7 C1 C3 111.6(3) . .
C5 C1 C3 109.7(3) . .
C2 C1 C3 104.9(3) . .
O1 C2 O2 122.6(4) . .
O1 C2 C1 121.3(3) . .
O2 C2 C1 116.0(3) . .
C4 C3 C1 111.8(3) . .
O3 C4 O4 122.0(4) . .
O3 C4 C3 117.6(3) . .
O4 C4 C3 120.4(3) . .
C6 C5 C1 113.5(3) . .
O5 C6 O6 125.5(4) . .
O5 C6 C5 116.2(4) . .
O6 C6 C5 118.3(4) . .

loop_
_geom_bond_atom_site_label_1
_geom_bond_atom_site_label_2
_geom_bond_distance
_geom_bond_site_symmetry_2
Cu1 O2 1.932(3) 2_656
Cu1 O5 1.934(3) .
Cu1 O7 1.947(3) 2_656
Cu1 O3 1.947(3) 3_667
Cu1 O1 2.284(3) 1_655
Cu2 O6 1.919(3) .
Cu2 O4 1.922(3) 2_656
Cu2 O7 1.923(3) 2_656
Cu2 O2W 2.095(3) .
Cu2 O1W 2.287(4) .
O1 C2 1.221(5) .
O1 Cu1 2.284(3) 1_455
O2 C2 1.288(5) .
O2 Cu1 1.932(3) 2_646
O3 C4 1.250(5) .
O3 Cu1 1.947(3) 3_667
O4 C4 1.266(5) .
O4 Cu2 1.922(3) 2_646
O5 C6 1.244(5) .
O6 C6 1.244(5) .
O7 C1 1.422(4) .
O7 Cu2 1.923(3) 2_646
O7 Cu1 1.947(3) 2_646
C1 C5 1.530(5) .
C1 C2 1.539(5) .
C1 C3 1.545(5) .
C3 C4 1.509(5) .
C5 C6 1.504(5) .
